data_2219867
loop_
_publ_author_name
'Ling, Chun-Sheng'
'Han, Qiu-Xia'

_publ_section_title <i>catena</i>-Poly[[bis(3,5-dicarboxybenzoato)cobalt(II)]-\m-4,4'-bipyridine]
_journal_coeditor_code HB2815
_journal_issue 11
_journal_name_full 'Acta Crystallographica Section E'
_journal_page_first m1400
_journal_paper_doi 10.1107/S1600536808032558
_journal_volume 64
_journal_year 2008
_chemical_formula_iupac '[Co (C9 H5 O6)2 (C10 H8 N2)]'
_chemical_formula_moiety 'C28 H18 Co N2 O12'
_chemical_formula_sum 'C28 H18 Co N2 O12'
_chemical_formula_weight 633.37
_chemical_name_systematic
;
catena-Poly[[bis(3,5-dicarboxybenzoato)cobalt(II)]-\m-4,4'-bipyridine]
;
_space_group_IT_number 15
_symmetry_cell_setting monoclinic
_symmetry_space_group_name_Hall '-C 2yc'
_symmetry_space_group_name_H-M 'C 1 2/c 1'
_atom_sites_solution_hydrogens mixed
_atom_sites_solution_primary direct
_atom_sites_solution_secondary difmap
_audit_creation_method SHELXL-97
_cell_angle_alpha 90.00
_cell_angle_beta 101.4010(10)
_cell_angle_gamma 90.00
_cell_formula_units_Z 4
_cell_length_a 10.6682(7)
_cell_length_b 11.0490(7)
_cell_length_c 22.6563(14)
_cell_measurement_reflns_used 1750
_cell_measurement_temperature 293(2)
_cell_measurement_theta_max 25.88
_cell_measurement_theta_min 2.68
_cell_volume 2617.9(3)
_computing_cell_refinement 'SAINT-Plus (Bruker, 2001)'
_computing_data_collection 'SMART (Bruker, 2001)'
_computing_data_reduction 'SAINT-Plus (Bruker, 2001)'
_computing_molecular_graphics 'PLATON (Spek, 2003)'
_computing_publication_material 'PLATON (Spek, 2003)'
_computing_structure_refinement 'SHELXL97 (Sheldrick, 2008)'
_computing_structure_solution 'SHELXS97 (Sheldrick, 2008)'
_diffrn_ambient_temperature 293(2)
_diffrn_measured_fraction_theta_full 0.998
_diffrn_measured_fraction_theta_max 0.998
_diffrn_measurement_device_type 'Bruker SMART CCD'
_diffrn_measurement_method \w
_diffrn_radiation_monochromator graphite
_diffrn_radiation_source 'fine-focus sealed tube'
_diffrn_radiation_type MoK\a
_diffrn_radiation_wavelength 0.71073
_diffrn_reflns_av_R_equivalents 0.0312
_diffrn_reflns_av_sigmaI/netI 0.0373
_diffrn_reflns_limit_h_max 13
_diffrn_reflns_limit_h_min -13
_diffrn_reflns_limit_k_max 13
_diffrn_reflns_limit_k_min -13
_diffrn_reflns_limit_l_max 15
_diffrn_reflns_limit_l_min -27
_diffrn_reflns_number 7123
_diffrn_reflns_theta_full 26.00
_diffrn_reflns_theta_max 26.00
_diffrn_reflns_theta_min 2.68
_exptl_absorpt_coefficient_mu 0.729
_exptl_absorpt_correction_T_max 0.911
_exptl_absorpt_correction_T_min 0.880
_exptl_absorpt_correction_type multi-scan
_exptl_absorpt_process_details '(SADABS; Sheldrick, 2001)'
_exptl_crystal_colour Purple
_exptl_crystal_density_diffrn 1.607
_exptl_crystal_density_method 'not measured'
_exptl_crystal_description Block
_exptl_crystal_F_000 1292
_exptl_crystal_size_max 0.18
_exptl_crystal_size_mid 0.15
_exptl_crystal_size_min 0.13
_refine_diff_density_max 0.305
_refine_diff_density_min -0.732
_refine_ls_extinction_method none
_refine_ls_goodness_of_fit_ref 1.016
_refine_ls_hydrogen_treatment constr
_refine_ls_matrix_type full
_refine_ls_number_parameters 197
_refine_ls_number_reflns 2579
_refine_ls_number_restraints 7
_refine_ls_restrained_S_all 1.039
_refine_ls_R_factor_all 0.0528
_refine_ls_R_factor_gt 0.0380
_refine_ls_shift/su_max 0.001
_refine_ls_shift/su_mean 0.000
_refine_ls_structure_factor_coef Fsqd
_refine_ls_weighting_details 'calc w=1/[\s^2^(Fo^2^)+(0.0508P)^2^+1.9201P] where P=(Fo^2^+2Fc^2^)/3'
_refine_ls_weighting_scheme calc
_refine_ls_wR_factor_gt 0.0924
_refine_ls_wR_factor_ref 0.0983
_reflns_number_gt 2051
_reflns_number_total 2579
_reflns_threshold_expression I>2\s(I)
_cod_data_source_file hb2815.cif
_cod_data_source_block I
_cod_depositor_comments
;
The following automatic conversions were performed:
'_symmetry_cell_setting' value 'Monoclinic' changed to 'monoclinic'
according to '/home/saulius/struct/CIF-dictionaries/cif_core.dic'
dictionary named 'cif_core.dic' version 2.4.1 from 2010-06-29.

Automatic conversion script
Id: cif_fix_enum 1527 2010-12-29 10:47:43Z saulius 

The following automatic conversions were performed:

'_symmetry_cell_setting' value 'Monoclinic' changed to 'monoclinic'
according to /home/saulius/struct/CIF-dictionaries/cif_core.dic
dictionary named 'cif_core.dic' version 2.4.1 from 2010-06-29.

Automatic conversion script
Id: cif_fix_values 1715 2011-07-08 13:25:40Z adriana 

The following automatic conversions were performed:

'_atom_sites_solution_hydrogens' value 'difmap and geom' was changed
to 'mixed'.

Automatic conversion script
Id: cif_fix_values 6452 2018-10-05 10:23:21Z andrius 
;
_cod_original_sg_symbol_H-M 'C 2/c'
_cod_database_code 2219867
_cod_database_fobs_code 2219867

loop_
_symmetry_equiv_pos_as_xyz
'x, y, z'
'-x, y, -z+1/2'
'x+1/2, y+1/2, z'
'-x+1/2, y+1/2, -z+1/2'
'-x, -y, -z'
'x, -y, z-1/2'
'-x+1/2, -y+1/2, -z'
'x+1/2, -y+1/2, z-1/2'

loop_
_atom_site_type_symbol
_atom_site_label
_atom_site_fract_x
_atom_site_fract_y
_atom_site_fract_z
_atom_site_U_iso_or_equiv
_atom_site_adp_type
_atom_site_calc_flag
_atom_site_refinement_flags
_atom_site_occupancy
Co Co1 0.5000 0.64801(3) 0.2500 0.01788(9) Uani d SU 1
O O1 0.60733(12) 0.64666(13) 0.18575(6) 0.0280(3) Uani d U 1
O O2 0.40351(13) 0.65638(14) 0.14327(6) 0.0347(4) Uani d . 1
O O3 0.30786(17) 0.7752(2) -0.06851(8) 0.0661(6) Uani d . 1
H H3 0.2523 0.7863 -0.0982 0.099 Uiso d R 1
O O4 0.39825(18) 0.6736(2) -0.13349(8) 0.0692(6) Uani d . 1
O O5 0.85792(15) 0.55679(17) -0.04477(7) 0.0509(5) Uani d . 1
H H5 0.9287 0.5390 -0.0439 0.076 Uiso d R 1
O O6 0.91135(16) 0.5199(2) 0.05406(8) 0.0591(6) Uani d . 1
N N1 0.5000 0.4678(2) 0.2500 0.0232(4) Uani d SU 1
N N2 0.5000 -0.1726(2) 0.2500 0.0274(6) Uani d S 1
C C1 0.55508(19) 0.64578(18) 0.07857(9) 0.0281(5) Uani d . 1
C C2 0.67509(19) 0.60572(19) 0.07160(9) 0.0298(5) Uani d . 1
H H2 0.7360 0.5843 0.1053 0.036 Uiso calc R 1
C C3 0.70461(19) 0.5975(2) 0.01464(10) 0.0306(5) Uani d . 1
C C4 0.6137(2) 0.6293(2) -0.03605(10) 0.0338(5) Uani d . 1
H H4 0.6326 0.6222 -0.0742 0.041 Uiso calc R 1
C C5 0.4946(2) 0.6717(2) -0.02928(10) 0.0329(5) Uani d . 1
C C6 0.4664(2) 0.6797(2) 0.02785(10) 0.0327(5) Uani d . 1
H H6 0.3867 0.7084 0.0322 0.039 Uiso calc R 1
C C7 0.51892(19) 0.65013(18) 0.13895(9) 0.0265(5) Uani d . 1
C C8 0.8332(2) 0.5551(2) 0.00808(10) 0.0362(6) Uani d . 1
C C9 0.3971(2) 0.7059(2) -0.08302(10) 0.0392(6) Uani d . 1
C C10 0.4034(2) 0.40519(19) 0.21766(10) 0.0321(5) Uani d . 1
H H10 0.3356 0.4477 0.1947 0.039 Uiso calc R 1
C C11 0.3993(2) 0.28136(19) 0.21669(10) 0.0330(5) Uani d . 1
H H11 0.3295 0.2414 0.1938 0.040 Uiso calc R 1
C C12 0.5000 0.2156(3) 0.2500 0.0284(7) Uani d S 1
C C13 0.5000 0.0812(3) 0.2500 0.0269(7) Uani d S 1
C C14 0.38822(19) 0.01470(19) 0.23157(10) 0.0333(5) Uani d . 1
H H14 0.3108 0.0547 0.2192 0.040 Uiso calc R 1
C C15 0.3916(2) -0.1093(2) 0.23148(10) 0.0328(5) Uani d . 1
H H15 0.3158 -0.1514 0.2181 0.039 Uiso calc R 1

loop_
_atom_site_aniso_label
_atom_site_aniso_U_11
_atom_site_aniso_U_22
_atom_site_aniso_U_33
_atom_site_aniso_U_12
_atom_site_aniso_U_13
_atom_site_aniso_U_23
Co1 0.02150(17) 0.01328(16) 0.01973(17) 0.000 0.00619(13) 0.000
O1 0.0246(6) 0.0345(8) 0.0250(7) 0.0022(6) 0.0052(5) 0.0008(6)
O2 0.0252(7) 0.0480(9) 0.0314(8) 0.0040(7) 0.0071(6) 0.0026(7)
O3 0.0446(10) 0.1163(17) 0.0354(10) 0.0378(11) 0.0033(8) 0.0035(10)
O4 0.0557(11) 0.1214(18) 0.0293(10) 0.0270(12) 0.0052(8) -0.0022(10)
O5 0.0367(8) 0.0734(12) 0.0478(10) 0.0152(8) 0.0210(7) 0.0025(9)
O6 0.0376(9) 0.0938(15) 0.0466(10) 0.0261(9) 0.0100(8) 0.0094(10)
N1 0.0263(7) 0.0191(7) 0.0246(7) 0.000 0.0062(6) 0.000
N2 0.0268(12) 0.0246(13) 0.0313(13) 0.000 0.0072(10) 0.000
C1 0.0268(10) 0.0300(10) 0.0276(10) 0.0007(9) 0.0057(8) -0.0005(9)
C2 0.0250(10) 0.0327(11) 0.0308(11) 0.0034(9) 0.0030(9) 0.0013(9)
C3 0.0254(10) 0.0333(11) 0.0335(11) 0.0015(9) 0.0070(9) -0.0025(9)
C4 0.0294(10) 0.0441(13) 0.0296(11) 0.0011(10) 0.0097(9) -0.0015(10)
C5 0.0289(11) 0.0410(13) 0.0288(11) 0.0011(9) 0.0054(9) 0.0003(9)
C6 0.0256(10) 0.0413(12) 0.0320(12) 0.0031(9) 0.0071(9) -0.0010(10)
C7 0.0259(10) 0.0244(10) 0.0291(10) 0.0014(8) 0.0050(8) 0.0002(9)
C8 0.0297(11) 0.0435(13) 0.0369(13) 0.0022(10) 0.0100(10) -0.0008(10)
C9 0.0292(11) 0.0614(15) 0.0284(12) 0.0044(11) 0.0092(9) 0.0027(11)
C10 0.0317(11) 0.0265(11) 0.0370(12) 0.0027(9) 0.0042(9) 0.0031(9)
C11 0.0310(11) 0.0271(11) 0.0391(12) -0.0005(9) 0.0030(9) -0.0002(9)
C12 0.0267(14) 0.0246(15) 0.0354(16) 0.000 0.0096(12) 0.000
C13 0.0270(14) 0.0238(15) 0.0300(16) 0.000 0.0057(12) 0.000
C14 0.0246(10) 0.0265(11) 0.0464(13) 0.0007(9) 0.0015(10) 0.0022(10)
C15 0.0241(10) 0.0276(11) 0.0456(13) -0.0015(9) 0.0044(10) 0.0006(10)

loop_
_atom_type_symbol
_atom_type_description
_atom_type_scat_dispersion_real
_atom_type_scat_dispersion_imag
_atom_type_scat_source
C C 0.0033 0.0016 'International Tables Vol C Tables 4.2.6.8 and 6.1.1.4'
H H 0.0000 0.0000 'International Tables Vol C Tables 4.2.6.8 and 6.1.1.4'
Co Co 0.3494 0.9721 'International Tables Vol C Tables 4.2.6.8 and 6.1.1.4'
N N 0.0061 0.0033 'International Tables Vol C Tables 4.2.6.8 and 6.1.1.4'
O O 0.0106 0.0060 'International Tables Vol C Tables 4.2.6.8 and 6.1.1.4'

loop_
_geom_angle_atom_site_label_1
_geom_angle_atom_site_label_2
_geom_angle_atom_site_label_3
_geom_angle_site_symmetry_1
_geom_angle_site_symmetry_3
_geom_angle
N2 Co1 N1 1_565 . 180.0
N2 Co1 O1 1_565 2_655 90.42(4)
N1 Co1 O1 . 2_655 89.58(4)
N2 Co1 O1 1_565 . 90.42(4)
N1 Co1 O1 . . 89.58(4)
O1 Co1 O1 2_655 . 179.16(8)
C7 O1 Co1 . . 99.65(12)
C9 O3 H3 . . 109.1
C8 O5 H5 . . 110.6
C10 N1 C10 . 2_655 117.5(2)
C10 N1 Co1 . . 121.23(12)
C10 N1 Co1 2_655 . 121.23(12)
C15 N2 C15 2_655 . 117.4(2)
C15 N2 Co1 2_655 1_545 121.30(12)
C15 N2 Co1 . 1_545 121.30(12)
C6 C1 C2 . . 118.9(2)
C6 C1 C7 . . 119.49(18)
C2 C1 C7 . . 121.58(18)
C3 C2 C1 . . 120.52(19)
C3 C2 H2 . . 119.7
C1 C2 H2 . . 119.7
C2 C3 C4 . . 120.00(19)
C2 C3 C8 . . 119.79(18)
C4 C3 C8 . . 120.2(2)
C5 C4 C3 . . 119.7(2)
C5 C4 H4 . . 120.1
C3 C4 H4 . . 120.1
C6 C5 C4 . . 119.72(19)
C6 C5 C9 . . 120.1(2)
C4 C5 C9 . . 120.2(2)
C1 C6 C5 . . 121.1(2)
C1 C6 H6 . . 119.5
C5 C6 H6 . . 119.5
O2 C7 O1 . . 120.87(19)
O2 C7 C1 . . 120.51(18)
O1 C7 C1 . . 118.62(17)
O6 C8 O5 . . 123.7(2)
O6 C8 C3 . . 119.2(2)
O5 C8 C3 . . 117.11(19)
O4 C9 O3 . . 123.8(2)
O4 C9 C5 . . 124.6(2)
O3 C9 C5 . . 111.60(19)
N1 C10 C11 . . 123.1(2)
N1 C10 H10 . . 118.5
C11 C10 H10 . . 118.5
C10 C11 C12 . . 119.7(2)
C10 C11 H11 . . 120.2
C12 C11 H11 . . 120.2
C11 C12 C11 2_655 . 116.9(3)
C11 C12 C13 2_655 . 121.54(13)
C11 C12 C13 . . 121.54(13)
C14 C13 C14 . 2_655 116.3(3)
C14 C13 C12 . . 121.83(13)
C14 C13 C12 2_655 . 121.83(13)
C15 C14 C13 . . 120.4(2)
C15 C14 H14 . . 119.8
C13 C14 H14 . . 119.8
N2 C15 C14 . . 122.7(2)
N2 C15 H15 . . 118.7
C14 C15 H15 . . 118.7

loop_
_geom_bond_atom_site_label_1
_geom_bond_atom_site_label_2
_geom_bond_site_symmetry_2
_geom_bond_distance
_geom_bond_publ_flag
Co1 N2 1_565 1.982(2) y
Co1 N1 . 1.992(2) y
Co1 O1 2_655 2.0221(14) ?
Co1 O1 . 2.0221(14) y
Co1 O2 2_655 2.4354(13) ?
Co1 O2 . 2.4354(13) y
O1 C7 . 1.273(2) ?
O2 C7 . 1.256(2) ?
O3 C9 . 1.314(3) ?
O3 H3 . 0.8127 ?
O4 C9 . 1.200(3) ?
O5 C8 . 1.276(3) ?
O5 H5 . 0.7761 ?
O6 C8 . 1.260(3) ?
N1 C10 . 1.333(2) ?
N1 C10 2_655 1.333(2) ?
N2 C15 2_655 1.346(2) ?
N2 C15 . 1.346(2) ?
N2 Co1 1_545 1.982(2) ?
C1 C6 . 1.388(3) ?
C1 C2 . 1.393(3) ?
C1 C7 . 1.494(3) ?
C2 C3 . 1.390(3) ?
C2 H2 . 0.9300 ?
C3 C4 . 1.393(3) ?
C3 C8 . 1.485(3) ?
C4 C5 . 1.391(3) ?
C4 H4 . 0.9300 ?
C5 C6 . 1.389(3) ?
C5 C9 . 1.485(3) ?
C6 H6 . 0.9300 ?
C10 C11 . 1.369(3) ?
C10 H10 . 0.9300 ?
C11 C12 . 1.390(3) ?
C11 H11 . 0.9300 ?
C12 C11 2_655 1.390(3) ?
C12 C13 . 1.485(4) ?
C13 C14 . 1.392(2) ?
C13 C14 2_655 1.392(2) ?
C14 C15 . 1.371(3) ?
C14 H14 . 0.9300 ?
C15 H15 . 0.9300 ?

loop_
_geom_hbond_atom_site_label_D
_geom_hbond_atom_site_label_H
_geom_hbond_atom_site_label_A
_geom_hbond_site_symmetry_A
_geom_hbond_distance_DH
_geom_hbond_distance_HA
_geom_hbond_distance_DA
_geom_hbond_angle_DHA
O3 H3 O2 7_565 0.81 1.88 2.648(2) 157
O5 H5 O6 5_765 0.78 1.88 2.651(2) 170

loop_
_geom_torsion_atom_site_label_1
_geom_torsion_atom_site_label_2
_geom_torsion_atom_site_label_3
_geom_torsion_atom_site_label_4
_geom_torsion_site_symmetry_1
_geom_torsion_site_symmetry_4
_geom_torsion
N2 Co1 O1 C7 1_565 . -88.18(11)
N1 Co1 O1 C7 . . 91.82(11)
O1 Co1 O1 C7 2_655 . 91.82(12)
N2 Co1 N1 C10 1_565 . -14E1(2)
O1 Co1 N1 C10 2_655 . 83.93(12)
O1 Co1 N1 C10 . . -96.07(12)
N2 Co1 N1 C10 1_565 2_655 4E1(2)
O1 Co1 N1 C10 2_655 2_655 -96.07(12)
O1 Co1 N1 C10 . 2_655 83.93(12)
C6 C1 C2 C3 . . -1.3(3)
C7 C1 C2 C3 . . 177.20(19)
C1 C2 C3 C4 . . -0.1(3)
C1 C2 C3 C8 . . 179.8(2)
C2 C3 C4 C5 . . 1.4(3)
C8 C3 C4 C5 . . -178.4(2)
C3 C4 C5 C6 . . -1.3(3)
C3 C4 C5 C9 . . 180.0(2)
C2 C1 C6 C5 . . 1.5(3)
C7 C1 C6 C5 . . -177.08(19)
C4 C5 C6 C1 . . -0.2(3)
C9 C5 C6 C1 . . 178.6(2)
Co1 O1 C7 O2 . . 1.9(2)
Co1 O1 C7 C1 . . -177.68(15)
C6 C1 C7 O2 . . 16.6(3)
C2 C1 C7 O2 . . -161.9(2)
C6 C1 C7 O1 . . -163.76(19)
C2 C1 C7 O1 . . 17.7(3)
C2 C3 C8 O6 . . 4.3(3)
C4 C3 C8 O6 . . -175.8(2)
C2 C3 C8 O5 . . -175.6(2)
C4 C3 C8 O5 . . 4.3(3)
C6 C5 C9 O4 . . -159.5(3)
C4 C5 C9 O4 . . 19.2(4)
C6 C5 C9 O3 . . 19.8(3)
C4 C5 C9 O3 . . -161.5(2)
C10 N1 C10 C11 2_655 . 0.39(16)
Co1 N1 C10 C11 . . -179.61(16)
N1 C10 C11 C12 . . -0.8(3)
C10 C11 C12 C11 . 2_655 0.37(15)
C10 C11 C12 C13 . . -179.63(15)
C11 C12 C13 C14 2_655 . 161.59(15)
C11 C12 C13 C14 . . -18.41(15)
C11 C12 C13 C14 2_655 2_655 -18.41(15)
C11 C12 C13 C14 . 2_655 161.59(15)
C14 C13 C14 C15 2_655 . -0.70(16)
C12 C13 C14 C15 . . 179.30(16)
C15 N2 C15 C14 2_655 . -0.74(16)
Co1 N2 C15 C14 1_545 . 179.26(16)
C13 C14 C15 N2 . . 1.5(3)
